data_7059057
loop_
_publ_author_name
'Jin, Jinjin'
'Hu, Jiyong'
'Qin, Yue'
'Zhang, Junshuai'
'Zhao, Jin'an'
'Yue, Liang'
'Hou, Hongwei'

_publ_section_title
;
 In vitro and in vivo anticancer activity of thiourea tripyridyl dinuclear
 Cu(II) complex
;
_journal_name_full 'New Journal of Chemistry'
_journal_paper_doi 10.1039/C9NJ03371H
_journal_year 2019
_chemical_formula_moiety 'C34 H26 Cu2 I2 N12 S2, 2(C2 H3 N)'
_chemical_formula_sum 'C38 H32 Cu2 I2 N14 S2'
_chemical_formula_weight 1129.77
_space_group_crystal_system triclinic
_space_group_IT_number 2
_space_group_name_Hall '-P 1'
_space_group_name_H-M_alt 'P -1'
_atom_sites_solution_hydrogens geom
_atom_sites_solution_primary iterative
_audit_creation_date 2018-11-20
_audit_creation_method
;
Olex2 1.2
(compiled 2017.03.28 svn.r3405 for OlexSys, GUI svn.r5335)
;
_audit_update_record
;
2018-11-21 deposited with the CCDC.	2019-11-07 downloaded from the CCDC.
;
_cell_angle_alpha 105.415(3)
_cell_angle_beta 107.187(3)
_cell_angle_gamma 94.746(3)
_cell_formula_units_Z 1
_cell_length_a 8.8160(3)
_cell_length_b 10.8974(4)
_cell_length_c 11.8642(4)
_cell_measurement_reflns_used 6435
_cell_measurement_temperature 100.01(10)
_cell_measurement_theta_max 73.0120
_cell_measurement_theta_min 4.0700
_cell_volume 1033.52(7)
_computing_cell_refinement 'CrysAlisPro 1.171.38.43f (Rigaku OD, 2015)'
_computing_data_collection 'CrysAlisPro 1.171.38.43f (Rigaku OD, 2015)'
_computing_data_reduction 'CrysAlisPro 1.171.38.43f (Rigaku OD, 2015)'
_computing_molecular_graphics 'Olex2 (Dolomanov et al., 2009)'
_computing_publication_material 'Olex2 (Dolomanov et al., 2009)'
_computing_structure_refinement 'ShelXL (Sheldrick, 2015)'
_computing_structure_solution
;
Superflip (Palatinus & Chapuis, 2007;Palatinus & van der Lee, 2008;
Palatinus et al., 2012)
;
_diffrn_ambient_environment N~2~
_diffrn_ambient_temperature 100.01(10)
_diffrn_detector 'CCD plate'
_diffrn_detector_area_resol_mean 10.5281
_diffrn_detector_type Atlas
_diffrn_measured_fraction_theta_full 0.999
_diffrn_measured_fraction_theta_max 0.998
_diffrn_measurement_details
;
List of Runs (angles in degrees, time in seconds):

  # Type    Start    End  Width  t~exp~   \w     \q     \k     \f   Frames
#--------------------------------------------------------------------------
  1  \w   -114.00 -11.00   1.00    1.50    --  -40.36 -57.00  90.00  103
  2  \w    -67.00  36.00   1.00    1.50    --  -40.36  37.00  30.00  103
  3  \w    -70.00  34.00   1.00    1.50    --  -40.36  57.00-120.00  104
  4  \w      1.00  82.00   1.00    1.50    --   40.36 -99.00 -30.00   81
  5  \w     23.00  98.00   1.00    1.50    --   40.36-125.00  30.00   75
  6  \w     24.00 168.00   1.00    4.50    --  106.83 -15.00  30.00  144
  7  \w     23.00 109.00   1.00    4.50    --  106.83 -94.00-120.00   86
  8  \w     29.00 137.00   1.00    4.50    --  106.83 -30.00-150.00  108
  9  \w     23.00 109.00   1.00    4.50    --  106.83 -94.00 120.00   86
 10  \w     29.00 116.00   1.00    4.50    --  106.83-111.00  30.00   87
 11  \w     79.00 178.00   1.00    4.50    --  106.83  45.00  30.00   99
 12  \w     38.00 124.00   1.00    4.50    --  106.83 -61.00  90.00   86
 13  \w     93.00 145.00   1.00    4.50    --  106.83 -92.00-161.00   52
 14  \w    102.00 172.00   1.00    4.50    --  106.83 111.00-150.00   70
 15  \w     76.00 123.00   1.00    4.50    --  106.83 178.00 150.00   47
;
_diffrn_measurement_device 'four-circle diffractometer'
_diffrn_measurement_device_type 'SuperNova, Dual, Cu at zero, Atlas'
_diffrn_measurement_method '\w scans'
_diffrn_orient_matrix_type 'CrysAlisPro convention (1999,Acta A55,543-557)'
_diffrn_orient_matrix_UB_11 0.1848412000
_diffrn_orient_matrix_UB_12 0.0186119000
_diffrn_orient_matrix_UB_13 0.0337882000
_diffrn_orient_matrix_UB_21 0.0184262000
_diffrn_orient_matrix_UB_22 0.0957630000
_diffrn_orient_matrix_UB_23 0.1268642000
_diffrn_orient_matrix_UB_31 0.0031906000
_diffrn_orient_matrix_UB_32 -0.1125515000
_diffrn_orient_matrix_UB_33 0.0559527000
_diffrn_radiation_monochromator mirror
_diffrn_radiation_probe x-ray
_diffrn_radiation_type CuK\a
_diffrn_radiation_wavelength 1.54184
_diffrn_reflns_av_R_equivalents 0.0201
_diffrn_reflns_av_unetI/netI 0.0197
_diffrn_reflns_Laue_measured_fraction_full 0.999
_diffrn_reflns_Laue_measured_fraction_max 0.998
_diffrn_reflns_limit_h_max 10
_diffrn_reflns_limit_h_min -10
_diffrn_reflns_limit_k_max 8
_diffrn_reflns_limit_k_min -13
_diffrn_reflns_limit_l_max 14
_diffrn_reflns_limit_l_min -10
_diffrn_reflns_number 7828
_diffrn_reflns_point_group_measured_fraction_full 0.999
_diffrn_reflns_point_group_measured_fraction_max 0.998
_diffrn_reflns_theta_full 67.684
_diffrn_reflns_theta_max 68.241
_diffrn_reflns_theta_min 4.095
_diffrn_source 'micro-focus sealed X-ray tube'
_diffrn_source_type 'SuperNova (Cu) X-ray Source'
_exptl_absorpt_coefficient_mu 14.333
_exptl_absorpt_correction_T_max 1.00000
_exptl_absorpt_correction_T_min 0.14185
_exptl_absorpt_correction_type multi-scan
_exptl_absorpt_process_details
;
CrysAlisPro 1.171.38.43f (Rigaku Oxford Diffraction, 2015)
Empirical absorption correction using spherical harmonics,
 implemented in SCALE3 ABSPACK scaling algorithm.
;
_exptl_crystal_colour green
_exptl_crystal_density_diffrn 1.815
_exptl_crystal_description rod
_exptl_crystal_F_000 554
_exptl_crystal_size_max 0.2
_exptl_crystal_size_mid 0.15
_exptl_crystal_size_min 0.12
_refine_diff_density_max 1.062
_refine_diff_density_min -1.386
_refine_diff_density_rms 0.118
_refine_ls_extinction_method none
_refine_ls_goodness_of_fit_ref 1.066
_refine_ls_hydrogen_treatment constr
_refine_ls_matrix_type full
_refine_ls_number_parameters 263
_refine_ls_number_reflns 3790
_refine_ls_number_restraints 0
_refine_ls_restrained_S_all 1.066
_refine_ls_R_factor_all 0.0294
_refine_ls_R_factor_gt 0.0293
_refine_ls_shift/su_max 0.002
_refine_ls_shift/su_mean 0.000
_refine_ls_structure_factor_coef Fsqd
_refine_ls_weighting_details 'w=1/[\s^2^(Fo^2^)+(0.0495P)^2^+2.1767P] where P=(Fo^2^+2Fc^2^)/3'
_refine_ls_weighting_scheme calc
_refine_ls_wR_factor_gt 0.0791
_refine_ls_wR_factor_ref 0.0792
_reflns_Friedel_coverage 0.000
_reflns_number_gt 3778
_reflns_number_total 3790
_reflns_threshold_expression 'I > 2\s(I)'
_cod_data_source_file c9nj03371h2.cif
_cod_data_source_block 1
_cod_database_code 7059057
_shelx_shelxl_version_number 2018/3
_shelx_space_group_comment
;
The symmetry employed for this shelxl refinement is uniquely defined
by the following loop, which should always be used as a source of
symmetry information in preference to the above space-group names.
They are only intended as comments.
;
_shelx_estimated_absorpt_t_max 0.278
_shelx_estimated_absorpt_t_min 0.162
_reflns_odcompleteness_completeness 100.00
_reflns_odcompleteness_iscentric 1
_reflns_odcompleteness_theta 66.97
_olex2_refinement_description
;
1. Fixed Uiso
 At 1.2 times of:
  All C(H) groups, All N(H) groups
 At 1.5 times of:
  All C(H,H,H) groups
2.a Aromatic/amide H refined with riding coordinates:
 N5(H5), C16(H16), C3(H3), C15(H15), C11(H11), C9(H9), C4(H4), C17(H17),
 C10(H10), C8(H8), C2(H2), C1(H1), C14(H14)
2.b Idealised Me refined as rotating group:
 C19(H19a,H19b,H19c)
;
_olex2_submission_special_instructions 'No special instructions were received'
_oxdiff_exptl_absorpt_empirical_details
;
Empirical correction (ABSPACK) includes:
- Absorption correction using spherical harmonics
- Frame scaling
;
_oxdiff_exptl_absorpt_empirical_full_max 4.124
_oxdiff_exptl_absorpt_empirical_full_min 0.591

loop_
_space_group_symop_operation_xyz
'x, y, z'
'-x, -y, -z'

loop_
_atom_site_label
_atom_site_type_symbol
_atom_site_fract_x
_atom_site_fract_y
_atom_site_fract_z
_atom_site_U_iso_or_equiv
_atom_site_adp_type
_atom_site_occupancy
_atom_site_site_symmetry_order
_atom_site_calc_flag
_atom_site_refinement_flags_posn
I2 I 0.22735(2) 0.03550(2) 0.85954(2) 0.01695(9) Uani 1 1 d .
Cu1 Cu 0.35792(5) 0.27600(4) 0.89877(4) 0.00860(11) Uani 1 1 d .
S2 S 0.21528(9) 0.28819(7) 0.70685(6) 0.01095(16) Uani 1 1 d .
N3 N 0.2968(3) 0.4473(2) 0.9552(2) 0.0083(5) Uani 1 1 d .
N2 N 0.4556(3) 0.3172(2) 1.0854(2) 0.0106(5) Uani 1 1 d .
N4 N 0.2100(3) 0.5092(2) 0.8789(2) 0.0092(5) Uani 1 1 d .
N5 N 0.0732(3) 0.4878(2) 0.6750(2) 0.0103(5) Uani 1 1 d .
H5 H 0.064420 0.449529 0.599398 0.012 Uiso 1 1 calc R
C12 C 0.1667(4) 0.4396(3) 0.7610(3) 0.0093(6) Uani 1 1 d .
C6 C 0.3461(3) 0.5058(3) 1.0735(3) 0.0082(6) Uani 1 1 d .
C16 C -0.2095(4) 0.7716(3) 0.6982(3) 0.0126(6) Uani 1 1 d .
H16 H -0.281418 0.829467 0.696909 0.015 Uiso 1 1 calc R
C5 C 0.3070(4) 0.6360(3) 1.1210(3) 0.0087(6) Uani 1 1 d .
C7 C 0.4336(4) 0.4328(3) 1.1510(3) 0.0093(6) Uani 1 1 d .
C3 C 0.1137(4) 0.7651(3) 1.1654(3) 0.0145(6) Uani 1 1 d .
H3 H 0.015942 0.773970 1.178935 0.017 Uiso 1 1 calc R
C13 C -0.0112(4) 0.5917(3) 0.6928(3) 0.0097(6) Uani 1 1 d .
C15 C -0.1133(4) 0.7594(3) 0.8090(3) 0.0137(6) Uani 1 1 d .
H15 H -0.117184 0.811412 0.883843 0.016 Uiso 1 1 calc R
C11 C 0.5402(4) 0.2450(3) 1.1472(3) 0.0140(6) Uani 1 1 d .
H11 H 0.557505 0.166442 1.102514 0.017 Uiso 1 1 calc R
N7 N 0.5689(6) 0.1948(5) 0.5328(4) 0.0462(11) Uani 1 1 d .
C9 C 0.5748(4) 0.3989(3) 1.3427(3) 0.0153(6) Uani 1 1 d .
H9 H 0.612610 0.424580 1.428796 0.018 Uiso 1 1 calc R
C4 C 0.1616(4) 0.6453(3) 1.1420(3) 0.0132(6) Uani 1 1 d .
H4 H 0.096963 0.572494 1.140434 0.016 Uiso 1 1 calc R
C17 C -0.1955(4) 0.6953(3) 0.5895(3) 0.0144(6) Uani 1 1 d .
H17 H -0.256802 0.705714 0.515210 0.017 Uiso 1 1 calc R
C10 C 0.6027(4) 0.2833(3) 1.2751(3) 0.0165(7) Uani 1 1 d .
H10 H 0.662794 0.231897 1.315419 0.020 Uiso 1 1 calc R
C8 C 0.4892(4) 0.4764(3) 1.2794(3) 0.0116(6) Uani 1 1 d .
H8 H 0.469980 0.555058 1.322232 0.014 Uiso 1 1 calc R
C2 C 0.2139(4) 0.8707(3) 1.1683(3) 0.0154(6) Uani 1 1 d .
H2 H 0.183390 0.951629 1.181147 0.018 Uiso 1 1 calc R
C1 C 0.3614(4) 0.8544(3) 1.1517(3) 0.0151(6) Uani 1 1 d .
H1 H 0.430539 0.926689 1.157280 0.018 Uiso 1 1 calc R
C19 C 0.7782(7) 0.0462(5) 0.5067(4) 0.0419(11) Uani 1 1 d .
H19A H 0.763432 0.010801 0.420168 0.063 Uiso 1 1 calc GR
H19B H 0.763622 -0.022858 0.540717 0.063 Uiso 1 1 calc GR
H19C H 0.885080 0.095402 0.549117 0.063 Uiso 1 1 calc GR
C18 C 0.6609(6) 0.1296(4) 0.5219(4) 0.0323(9) Uani 1 1 d .
N1 N 0.4086(3) 0.7390(2) 1.1280(2) 0.0098(5) Uani 1 1 d .
N6 N -0.0980(3) 0.6067(3) 0.5853(2) 0.0126(5) Uani 1 1 d .
C14 C -0.0112(4) 0.6694(3) 0.8079(3) 0.0121(6) Uani 1 1 d .
H14 H 0.055513 0.660776 0.881402 0.014 Uiso 1 1 calc R

loop_
_atom_site_aniso_label
_atom_site_aniso_U_11
_atom_site_aniso_U_22
_atom_site_aniso_U_33
_atom_site_aniso_U_23
_atom_site_aniso_U_13
_atom_site_aniso_U_12
I2 0.01623(13) 0.01064(12) 0.02534(14) 0.00589(9) 0.00774(9) 0.00509(8)
Cu1 0.0101(2) 0.0066(2) 0.0110(2) 0.00324(17) 0.00456(17) 0.00564(17)
S2 0.0154(4) 0.0082(3) 0.0106(3) 0.0025(3) 0.0052(3) 0.0072(3)
N3 0.0074(12) 0.0075(12) 0.0119(12) 0.0045(10) 0.0039(10) 0.0038(9)
N2 0.0087(12) 0.0096(12) 0.0162(13) 0.0059(10) 0.0055(10) 0.0053(10)
N4 0.0080(12) 0.0087(12) 0.0111(12) 0.0042(10) 0.0017(10) 0.0039(9)
N5 0.0136(13) 0.0107(12) 0.0068(11) 0.0018(9) 0.0032(10) 0.0067(10)
C12 0.0085(14) 0.0099(14) 0.0123(14) 0.0043(11) 0.0059(11) 0.0042(11)
C6 0.0059(14) 0.0074(14) 0.0126(14) 0.0035(11) 0.0041(11) 0.0022(11)
C16 0.0110(15) 0.0096(14) 0.0184(16) 0.0044(12) 0.0052(12) 0.0062(11)
C5 0.0106(14) 0.0094(14) 0.0078(13) 0.0037(11) 0.0036(11) 0.0048(11)
C7 0.0065(14) 0.0111(14) 0.0135(14) 0.0066(12) 0.0049(11) 0.0032(11)
C3 0.0130(16) 0.0164(16) 0.0177(15) 0.0041(13) 0.0096(13) 0.0086(12)
C13 0.0083(14) 0.0083(14) 0.0143(14) 0.0043(11) 0.0046(12) 0.0047(11)
C15 0.0182(16) 0.0086(14) 0.0126(14) -0.0004(12) 0.0055(13) 0.0045(12)
C11 0.0144(15) 0.0118(15) 0.0201(16) 0.0080(13) 0.0075(13) 0.0080(12)
N7 0.051(3) 0.071(3) 0.034(2) 0.031(2) 0.0191(19) 0.035(2)
C9 0.0153(16) 0.0182(16) 0.0131(15) 0.0082(13) 0.0027(12) 0.0025(13)
C4 0.0129(15) 0.0124(15) 0.0166(15) 0.0048(12) 0.0075(13) 0.0036(12)
C17 0.0150(16) 0.0158(16) 0.0138(15) 0.0059(12) 0.0040(12) 0.0093(12)
C10 0.0161(16) 0.0154(16) 0.0216(17) 0.0122(13) 0.0043(13) 0.0067(13)
C8 0.0117(15) 0.0111(14) 0.0135(15) 0.0040(12) 0.0054(12) 0.0040(12)
C2 0.0168(16) 0.0101(15) 0.0204(16) 0.0026(12) 0.0079(13) 0.0080(12)
C1 0.0137(16) 0.0103(15) 0.0228(16) 0.0037(12) 0.0087(13) 0.0047(12)
C19 0.056(3) 0.045(3) 0.031(2) 0.011(2) 0.020(2) 0.024(2)
C18 0.040(2) 0.039(2) 0.0215(19) 0.0148(17) 0.0091(17) 0.011(2)
N1 0.0101(12) 0.0076(12) 0.0127(12) 0.0023(10) 0.0049(10) 0.0046(10)
N6 0.0144(13) 0.0129(13) 0.0115(12) 0.0037(10) 0.0040(10) 0.0085(10)
C14 0.0134(15) 0.0106(14) 0.0114(14) 0.0031(12) 0.0025(12) 0.0050(12)

loop_
_atom_type_symbol
_atom_type_description
_atom_type_scat_dispersion_real
_atom_type_scat_dispersion_imag
_atom_type_scat_source
C C 0.0181 0.0091 'International Tables Vol C Tables 4.2.6.8 and 6.1.1.4'
H H 0.0000 0.0000 'International Tables Vol C Tables 4.2.6.8 and 6.1.1.4'
Cu Cu -1.9646 0.5888 'International Tables Vol C Tables 4.2.6.8 and 6.1.1.4'
I I -0.3257 6.8362 'International Tables Vol C Tables 4.2.6.8 and 6.1.1.4'
N N 0.0311 0.0180 'International Tables Vol C Tables 4.2.6.8 and 6.1.1.4'
S S 0.3331 0.5567 'International Tables Vol C Tables 4.2.6.8 and 6.1.1.4'

loop_
_geom_angle_atom_site_label_1
_geom_angle_atom_site_label_2
_geom_angle_atom_site_label_3
_geom_angle
_geom_angle_site_symmetry_1
_geom_angle_site_symmetry_3
S2 Cu1 I2 95.86(2) . .
N3 Cu1 I2 134.59(7) . .
N3 Cu1 S2 82.52(8) . .
N3 Cu1 N2 79.31(10) . .
N3 Cu1 N1 120.82(10) . 2_667
N2 Cu1 I2 95.35(7) . .
N2 Cu1 S2 161.71(8) . .
N2 Cu1 N1 92.58(10) . 2_667
N1 Cu1 I2 104.36(7) 2_667 .
N1 Cu1 S2 98.57(7) 2_667 .
C12 S2 Cu1 95.71(11) . .
N4 N3 Cu1 124.9(2) . .
C6 N3 Cu1 117.4(2) . .
C6 N3 N4 117.7(3) . .
C7 N2 Cu1 114.3(2) . .
C11 N2 Cu1 127.1(2) . .
C11 N2 C7 118.5(3) . .
C12 N4 N3 111.8(2) . .
C12 N5 C13 129.0(3) . .
N4 C12 S2 125.0(2) . .
N4 C12 N5 117.8(3) . .
N5 C12 S2 117.1(2) . .
N3 C6 C5 119.7(3) . .
N3 C6 C7 115.2(3) . .
C7 C6 C5 125.0(3) . .
C17 C16 C15 118.0(3) . .
C4 C5 C6 119.3(3) . .
N1 C5 C6 117.3(3) . .
N1 C5 C4 123.0(3) . .
N2 C7 C6 113.7(3) . .
N2 C7 C8 122.6(3) . .
C8 C7 C6 123.7(3) . .
C2 C3 C4 118.7(3) . .
N6 C13 N5 112.1(3) . .
N6 C13 C14 122.6(3) . .
C14 C13 N5 125.2(3) . .
C14 C15 C16 119.7(3) . .
N2 C11 C10 122.2(3) . .
C10 C9 C8 119.0(3) . .
C5 C4 C3 118.8(3) . .
N6 C17 C16 123.7(3) . .
C11 C10 C9 119.4(3) . .
C7 C8 C9 118.2(3) . .
C3 C2 C1 118.9(3) . .
N1 C1 C2 122.9(3) . .
N7 C18 C19 179.5(4) . .
C5 N1 Cu1 122.7(2) . 2_667
C1 N1 Cu1 119.9(2) . 2_667
C1 N1 C5 117.5(3) . .
C13 N6 C17 117.7(3) . .
C15 C14 C13 118.1(3) . .

loop_
_geom_bond_atom_site_label_1
_geom_bond_atom_site_label_2
_geom_bond_distance
_geom_bond_site_symmetry_2
I2 Cu1 2.6356(5) .
Cu1 S2 2.2977(8) .
Cu1 N3 1.985(3) .
Cu1 N2 2.031(3) .
Cu1 N1 2.186(3) 2_667
S2 C12 1.742(3) .
N3 N4 1.364(4) .
N3 C6 1.297(4) .
N2 C7 1.356(4) .
N2 C11 1.339(4) .
N4 C12 1.323(4) .
N5 C12 1.362(4) .
N5 C13 1.409(4) .
C6 C5 1.490(4) .
C6 C7 1.464(4) .
C16 C15 1.385(5) .
C16 C17 1.382(5) .
C5 C4 1.383(4) .
C5 N1 1.345(4) .
C7 C8 1.386(4) .
C3 C4 1.389(5) .
C3 C2 1.378(5) .
C13 N6 1.339(4) .
C13 C14 1.403(4) .
C15 C14 1.385(4) .
C11 C10 1.383(5) .
N7 C18 1.135(6) .
C9 C10 1.386(5) .
C9 C8 1.398(4) .
C17 N6 1.344(4) .
C2 C1 1.390(5) .
C1 N1 1.342(4) .
C19 C18 1.452(6) .
